data_2107134
loop_
_publ_author_name
'Renninger, A.L.'
'Averbach, B.L.'

_publ_section_title
;
 Crystalline structures of As2 Se and As4 Se4
;
_journal_name_full 'Acta Crystallographica B (24,1968-38,1982)'
_journal_page_first 1583
_journal_page_last 1589
_journal_volume 29
_journal_year 1973
_chemical_formula_sum 'As4 Se4'
_space_group_IT_number 14
_symmetry_space_group_name_Hall '-P 2ybc'
_symmetry_space_group_name_H-M 'P 1 21/c 1'
_cell_angle_alpha 90
_cell_angle_beta 113.2
_cell_angle_gamma 90
_cell_formula_units_Z 4
_cell_length_a 6.69
_cell_length_b 13.86
_cell_length_c 10
_cell_volume 852.254
_citation_journal_id_ASTM ACBCAR
_cod_data_source_file Renninger_ACBCAR_1973_1018.cif
_cod_data_source_block As4Se4
_cod_original_cell_volume 852.2535
_cod_database_code 2107134

loop_
_symmetry_equiv_pos_as_xyz
x,y,z
-x,y+1/2,-z+1/2
-x,-y,-z
x,-y-1/2,z-1/2

loop_
_atom_site_label
_atom_site_type_symbol
_atom_site_fract_x
_atom_site_fract_y
_atom_site_fract_z
_atom_site_occupancy
_atom_site_U_iso_or_equiv
Se4 Se-2 0.067 -0.215 0.115 1 0.0
Se1 Se-2 0.6601 0.0077 0.3374 1 0.0
Se3 Se-2 0.608 -0.225 0.245 1 0.0
As3 As+2 0.1718 -0.1293 0.3325 1 0.0
As4 As+2 0.338 -0.1528 0.0364 1 0.0
Se2 Se-2 0.093 0.024 0.213 1 0.0
As1 As+2 0.3595 0.0185 0.1088 1 0.0
As2 As+2 0.5627 -0.142 0.4337 1 0.0
